data_7213363
loop_
_publ_author_name
'Tanaka, Koichi'
'Fujimoto, Daisuke'
'Altreuther, A.'
'Oeser, Thomas'
'Irngartinger, Hermann'
'Toda, Fumio'

_publ_section_title
;
 Chiral inclusion crystallization of achiral
 tetrakis(&#x200A;p-halophenyl)ethylenes with achiral guest compounds
;
_journal_issue 10
_journal_name_full 'Journal of the Chemical Society, Perkin Transactions 2'
_journal_page_first 2115
_journal_paper_doi 10.1039/b003473h
_journal_year 2000
_chemical_formula_sum 'C30 H30 O7'
_chemical_formula_weight 502.54
_chemical_name_systematic
;
Tetra(4-hydroxyphenyl)ethene acetylacetate water
inclusion compound (7.E-W)
;
_space_group_IT_number 2
_symmetry_cell_setting triclinic
_symmetry_space_group_name_Hall '-P 1'
_symmetry_space_group_name_H-M 'P -1'
_atom_sites_solution_hydrogens geom
_atom_sites_solution_primary direct
_atom_sites_solution_secondary difmap
_audit_creation_method SHELXL-97
_cell_angle_alpha 103.65(4)
_cell_angle_beta 91.19(3)
_cell_angle_gamma 117.64(3)
_cell_formula_units_Z 2
_cell_length_a 10.343(4)
_cell_length_b 10.887(5)
_cell_length_c 13.918(6)
_cell_measurement_reflns_used 25
_cell_measurement_temperature 223(2)
_cell_measurement_theta_max 18.8
_cell_measurement_theta_min 10.1
_cell_volume 1333.6(11)
_computing_structure_refinement 'SHELXL-97 (Sheldrick, 1997)'
_computing_structure_solution 'SHELXS-97 (Sheldrick, 1990)'
_diffrn_ambient_temperature 223(2)
_diffrn_measured_fraction_theta_full 0.996
_diffrn_measured_fraction_theta_max 0.996
_diffrn_measurement_device_type NONIUS_CAD4
_diffrn_measurement_method \w2\q
_diffrn_radiation_monochromator graphite
_diffrn_radiation_source 'fine-focus sealed tube'
_diffrn_radiation_type MoK\a
_diffrn_radiation_wavelength 0.71073
_diffrn_reflns_av_R_equivalents 0.041
_diffrn_reflns_av_sigmaI/netI 0.045
_diffrn_reflns_limit_h_max 13
_diffrn_reflns_limit_h_min 0
_diffrn_reflns_limit_k_max 12
_diffrn_reflns_limit_k_min -14
_diffrn_reflns_limit_l_max 18
_diffrn_reflns_limit_l_min -18
_diffrn_reflns_number 6848
_diffrn_reflns_theta_full 27.98
_diffrn_reflns_theta_max 27.98
_diffrn_reflns_theta_min 2.20
_diffrn_standards_decay_% 7
_diffrn_standards_interval_count 100
_diffrn_standards_interval_time 60
_diffrn_standards_number 3
_exptl_absorpt_coefficient_mu 0.089
_exptl_absorpt_correction_T_max 0.993
_exptl_absorpt_correction_T_min 0.961
_exptl_absorpt_correction_type none
_exptl_crystal_colour colourless
_exptl_crystal_density_diffrn 1.251
_exptl_crystal_density_method 'not measured'
_exptl_crystal_description plate
_exptl_crystal_F_000 532
_exptl_crystal_size_max 0.45
_exptl_crystal_size_mid 0.45
_exptl_crystal_size_min 0.08
_refine_diff_density_max 0.307
_refine_diff_density_min -0.301
_refine_diff_density_rms 0.064
_refine_ls_extinction_method none
_refine_ls_goodness_of_fit_ref 1.058
_refine_ls_hydrogen_treatment mixed
_refine_ls_matrix_type full
_refine_ls_number_parameters 451
_refine_ls_number_reflns 6419
_refine_ls_number_restraints 0
_refine_ls_restrained_S_all 1.058
_refine_ls_R_factor_all 0.105
_refine_ls_R_factor_gt 0.059
_refine_ls_shift/su_max 0.000
_refine_ls_shift/su_mean 0.000
_refine_ls_structure_factor_coef Fsqd
_refine_ls_weighting_details 'calc w=1/[\s^2^(Fo^2^)+(0.0711P)^2^+1.5635P] where P=(Fo^2^+2Fc^2^)/3'
_refine_ls_weighting_scheme calc
_refine_ls_wR_factor_gt 0.164
_refine_ls_wR_factor_ref 0.184
_reflns_number_gt 4232
_reflns_number_total 6419
_reflns_threshold_expression >2sigma(I)
_cod_data_source_file b003473hsup1.cif
_cod_data_source_block 770tooh
_cod_depositor_comments
;
The following automatic conversions were performed:
'_atom_site_symetry_multiplicity' tag replaced with
'_atom_site_symmetry_multiplicity'.

Automatic conversion script
Id: cif_correct_tags 1440 2010-10-19 06:21:57Z saulius 
;
_cod_original_cell_volume 1333.6(10)
_cod_database_code 7213363

loop_
_symmetry_equiv_pos_as_xyz
'x, y, z'
'-x, -y, -z'

loop_
_atom_site_label
_atom_site_type_symbol
_atom_site_fract_x
_atom_site_fract_y
_atom_site_fract_z
_atom_site_U_iso_or_equiv
_atom_site_adp_type
_atom_site_occupancy
_atom_site_symmetry_multiplicity
_atom_site_calc_flag
_atom_site_refinement_flags
_atom_site_disorder_assembly
_atom_site_disorder_group
O1 O 0.6560(2) 0.2922(2) 1.31274(14) 0.0371(5) Uani 1 1 d . . .
O2 O 0.5709(2) 0.1631(2) 0.62735(13) 0.0366(5) Uani 1 1 d . . .
O3 O 1.4772(2) 0.4128(2) 1.31497(14) 0.0343(4) Uani 1 1 d . . .
O4 O 1.2753(2) 0.0549(2) 0.62435(13) 0.0363(5) Uani 1 1 d . . .
C1 C 1.0674(3) 0.2461(3) 0.97080(17) 0.0238(5) Uani 1 1 d . . .
C2 C 0.9361(3) 0.2454(3) 0.97103(16) 0.0234(5) Uani 1 1 d . . .
C3 C 0.8694(3) 0.2641(3) 1.06363(16) 0.0236(5) Uani 1 1 d . . .
C4 C 0.8630(3) 0.1888(3) 1.13344(18) 0.0275(5) Uani 1 1 d . . .
C5 C 0.7932(3) 0.2002(3) 1.21636(19) 0.0295(5) Uani 1 1 d . . .
C6 C 0.7275(3) 0.2875(3) 1.23039(17) 0.0272(5) Uani 1 1 d . . .
C7 C 0.7325(3) 0.3644(3) 1.16294(19) 0.0286(5) Uani 1 1 d . . .
C8 C 0.8029(3) 0.3517(3) 1.08032(18) 0.0269(5) Uani 1 1 d . . .
C9 C 0.8433(3) 0.2222(3) 0.87834(16) 0.0231(5) Uani 1 1 d . . .
C10 C 0.9029(3) 0.2895(3) 0.80401(17) 0.0240(5) Uani 1 1 d . . .
C11 C 0.8148(3) 0.2711(3) 0.71995(17) 0.0252(5) Uani 1 1 d . . .
C12 C 0.6632(3) 0.1833(3) 0.70878(17) 0.0251(5) Uani 1 1 d . . .
C13 C 0.6005(3) 0.1149(3) 0.78111(19) 0.0292(5) Uani 1 1 d . . .
C14 C 0.6897(3) 0.1352(3) 0.86494(18) 0.0279(5) Uani 1 1 d . . .
C15 C 1.1713(3) 0.2905(3) 1.06399(17) 0.0238(5) Uani 1 1 d . . .
C16 C 1.2374(3) 0.2074(3) 1.07625(18) 0.0274(5) Uani 1 1 d . . .
C17 C 1.3370(3) 0.2483(3) 1.15999(18) 0.0292(5) Uani 1 1 d . . .
C18 C 1.3737(3) 0.3746(3) 1.23403(17) 0.0252(5) Uani 1 1 d . . .
C19 C 1.3095(3) 0.4585(3) 1.22429(18) 0.0277(5) Uani 1 1 d . . .
C20 C 1.2098(3) 0.4164(3) 1.13947(18) 0.0273(5) Uani 1 1 d . . .
C21 C 1.1211(3) 0.2001(3) 0.87712(17) 0.0245(5) Uani 1 1 d . . .
C22 C 1.2669(3) 0.2788(3) 0.86366(18) 0.0290(5) Uani 1 1 d . . .
C23 C 1.3202(3) 0.2344(3) 0.77923(19) 0.0306(5) Uani 1 1 d . . .
C24 C 1.2270(3) 0.1071(3) 0.70735(17) 0.0262(5) Uani 1 1 d . . .
C25 C 1.0806(3) 0.0269(3) 0.71797(18) 0.0279(5) Uani 1 1 d . . .
C26 C 1.0290(3) 0.0724(3) 0.80270(18) 0.0260(5) Uani 1 1 d . . .
H1 H 0.606(4) 0.346(4) 1.314(3) 0.061(11) Uiso 1 1 d . . .
H2 H 0.627(4) 0.185(4) 0.573(3) 0.050(10) Uiso 1 1 d . . .
H3 H 1.498(4) 0.498(4) 1.358(3) 0.064(11) Uiso 1 1 d . . .
H4A H 1.374(5) 0.106(4) 0.627(3) 0.066(12) Uiso 1 1 d . . .
H4 H 0.907(3) 0.127(3) 1.1259(19) 0.019(6) Uiso 1 1 d . . .
H5 H 0.783(3) 0.140(3) 1.261(2) 0.033(8) Uiso 1 1 d . . .
H7 H 0.686(3) 0.423(3) 1.172(2) 0.039(8) Uiso 1 1 d . . .
H8 H 0.797(3) 0.402(3) 1.035(2) 0.035(8) Uiso 1 1 d . . .
H10 H 1.007(3) 0.357(3) 0.8144(19) 0.021(6) Uiso 1 1 d . . .
H11 H 0.858(3) 0.314(3) 0.666(2) 0.033(8) Uiso 1 1 d . . .
H13 H 0.501(4) 0.055(3) 0.772(2) 0.041(9) Uiso 1 1 d . . .
H14 H 0.641(3) 0.080(3) 0.916(2) 0.039(8) Uiso 1 1 d . . .
H16 H 1.213(3) 0.122(3) 1.024(2) 0.030(7) Uiso 1 1 d . . .
H17 H 1.387(3) 0.191(3) 1.166(2) 0.025(7) Uiso 1 1 d . . .
H19 H 1.337(3) 0.548(3) 1.276(2) 0.042(8) Uiso 1 1 d . . .
H20 H 1.173(3) 0.480(3) 1.131(2) 0.026(7) Uiso 1 1 d . . .
H22 H 1.333(3) 0.369(3) 0.920(2) 0.029(7) Uiso 1 1 d . . .
H23 H 1.418(4) 0.283(3) 0.773(2) 0.038(8) Uiso 1 1 d . . .
H25 H 1.013(4) -0.066(4) 0.665(3) 0.052(10) Uiso 1 1 d . . .
H26 H 0.923(3) 0.011(3) 0.814(2) 0.035(8) Uiso 1 1 d . . .
O50 O 1.4346(3) 0.3363(2) 0.53937(16) 0.0474(5) Uani 1 1 d . B .
C50 C 1.3329(3) 0.2485(3) 0.4745(2) 0.0406(7) Uani 1 1 d . . .
C51 C 1.3243(4) 0.1157(4) 0.4083(2) 0.0430(7) Uani 1 1 d . B .
C52 C 1.2151(5) 0.3951(5) 0.5050(4) 0.0863(16) Uani 1 1 d . . .
H52A H 1.1970 0.3872 0.5727 0.104 Uiso 1 1 calc R A 1
H52B H 1.3096 0.4819 0.5104 0.104 Uiso 1 1 calc R A 1
O51 O 1.2217(3) 0.2683(3) 0.4473(2) 0.0433(7) Uani 0.75 1 d P B 1
C53 C 1.1035(14) 0.4062(12) 0.4587(12) 0.076(4) Uani 0.40 1 d P B 1
H53A H 1.0993 0.4907 0.4974 0.114 Uiso 0.40 1 calc PR B 1
H53B H 1.0100 0.3206 0.4541 0.114 Uiso 0.40 1 calc PR B 1
H53C H 1.1224 0.4152 0.3921 0.114 Uiso 0.40 1 calc PR B 1
C53A C 1.1264(13) 0.3438(16) 0.5772(11) 0.086(4) Uani 0.35 1 d P B 2
H53G H 1.0571 0.3810 0.5846 0.129 Uiso 0.35 1 calc PR B 2
H53H H 1.1886 0.3760 0.6408 0.129 Uiso 0.35 1 calc PR B 2
H53I H 1.0726 0.2392 0.5558 0.129 Uiso 0.35 1 calc PR B 2
O51A O 1.1845(16) 0.2210(15) 0.4830(10) 0.074(4) Uiso 0.25 1 d P B 3
C53B C 1.086(3) 0.380(3) 0.505(2) 0.094(9) Uiso 0.25 1 d P B 3
H53D H 1.0913 0.4736 0.5171 0.140 Uiso 0.25 1 calc PR B 3
H53E H 1.0421 0.3364 0.5574 0.140 Uiso 0.25 1 calc PR B 3
H53F H 1.0268 0.3183 0.4408 0.140 Uiso 0.25 1 calc PR B 3
H51A H 1.229(5) 0.029(5) 0.408(3) 0.075(13) Uiso 1 1 d . . .
H51C H 1.319(5) 0.123(5) 0.348(4) 0.078(14) Uiso 1 1 d . . .
H51B H 1.399(6) 0.093(5) 0.433(4) 0.103(17) Uiso 1 1 d . . .
O60 O 0.7207(3) 0.2089(3) 0.47554(16) 0.0460(5) Uani 1 1 d . . .
H60A H 0.694(4) 0.240(4) 0.428(3) 0.061(11) Uiso 1 1 d . . .
H60B H 0.732(5) 0.130(5) 0.443(3) 0.076(13) Uiso 1 1 d . . .

loop_
_atom_site_aniso_label
_atom_site_aniso_U_11
_atom_site_aniso_U_22
_atom_site_aniso_U_33
_atom_site_aniso_U_23
_atom_site_aniso_U_13
_atom_site_aniso_U_12
O1 0.0459(12) 0.0577(13) 0.0282(9) 0.0206(9) 0.0183(8) 0.0369(11)
O2 0.0286(10) 0.0625(13) 0.0230(9) 0.0143(9) 0.0020(7) 0.0244(9)
O3 0.0360(10) 0.0394(11) 0.0263(9) -0.0025(8) -0.0089(8) 0.0231(9)
O4 0.0319(10) 0.0502(12) 0.0248(9) 0.0029(8) 0.0080(8) 0.0216(10)
C1 0.0245(11) 0.0278(12) 0.0198(10) 0.0061(9) 0.0021(9) 0.0134(10)
C2 0.0248(11) 0.0284(12) 0.0186(10) 0.0069(9) 0.0040(9) 0.0139(10)
C3 0.0232(11) 0.0295(12) 0.0181(10) 0.0055(9) 0.0022(9) 0.0132(10)
C4 0.0289(13) 0.0330(13) 0.0263(12) 0.0080(10) 0.0042(10) 0.0195(11)
C5 0.0353(14) 0.0377(14) 0.0251(12) 0.0140(10) 0.0084(10) 0.0226(12)
C6 0.0278(12) 0.0368(13) 0.0203(11) 0.0076(10) 0.0054(9) 0.0182(11)
C7 0.0304(13) 0.0341(13) 0.0284(12) 0.0081(10) 0.0055(10) 0.0215(11)
C8 0.0289(12) 0.0339(13) 0.0231(11) 0.0109(10) 0.0056(9) 0.0180(11)
C9 0.0238(11) 0.0298(12) 0.0191(10) 0.0064(9) 0.0038(9) 0.0159(10)
C10 0.0200(11) 0.0277(12) 0.0228(11) 0.0060(9) 0.0015(9) 0.0108(10)
C11 0.0274(12) 0.0317(12) 0.0199(11) 0.0084(9) 0.0053(9) 0.0162(10)
C12 0.0263(12) 0.0328(13) 0.0183(10) 0.0041(9) 0.0013(9) 0.0174(10)
C13 0.0201(12) 0.0386(14) 0.0264(12) 0.0084(10) 0.0026(9) 0.0125(11)
C14 0.0252(12) 0.0370(14) 0.0221(11) 0.0093(10) 0.0056(9) 0.0149(11)
C15 0.0219(11) 0.0286(12) 0.0212(11) 0.0056(9) 0.0029(9) 0.0130(10)
C16 0.0298(13) 0.0280(12) 0.0232(11) 0.0001(9) 0.0003(9) 0.0163(10)
C17 0.0307(13) 0.0325(13) 0.0265(12) 0.0038(10) -0.0003(10) 0.0193(11)
C18 0.0225(11) 0.0293(12) 0.0207(11) 0.0027(9) -0.0002(9) 0.0121(10)
C19 0.0262(12) 0.0272(12) 0.0251(12) -0.0009(9) 0.0004(9) 0.0131(10)
C20 0.0258(12) 0.0297(12) 0.0284(12) 0.0051(10) 0.0000(10) 0.0164(10)
C21 0.0234(11) 0.0303(12) 0.0226(11) 0.0069(9) 0.0029(9) 0.0155(10)
C22 0.0255(12) 0.0311(13) 0.0243(12) 0.0029(10) 0.0020(10) 0.0111(11)
C23 0.0228(12) 0.0365(14) 0.0291(13) 0.0081(11) 0.0067(10) 0.0120(11)
C24 0.0270(12) 0.0355(13) 0.0193(11) 0.0068(9) 0.0056(9) 0.0181(11)
C25 0.0241(12) 0.0304(13) 0.0247(12) 0.0015(10) -0.0004(9) 0.0126(10)
C26 0.0223(11) 0.0304(12) 0.0259(12) 0.0083(10) 0.0041(9) 0.0129(10)
O50 0.0526(13) 0.0383(11) 0.0392(11) -0.0011(9) -0.0097(10) 0.0183(10)
C50 0.0422(16) 0.0396(16) 0.0345(14) 0.0011(12) 0.0003(12) 0.0198(13)
C51 0.0499(19) 0.0380(16) 0.0341(16) -0.0002(12) -0.0002(14) 0.0207(15)
C52 0.059(3) 0.060(3) 0.120(4) -0.011(3) 0.014(3) 0.029(2)
O51 0.0295(14) 0.0375(16) 0.0523(18) -0.0041(14) -0.0004(13) 0.0156(12)
C53 0.069(7) 0.054(6) 0.118(11) 0.021(7) 0.014(7) 0.042(6)
C53A 0.037(6) 0.083(9) 0.100(10) 0.021(8) 0.007(6) 0.000(6)
O60 0.0635(15) 0.0588(14) 0.0271(10) 0.0158(10) 0.0120(10) 0.0368(12)

loop_
_atom_type_symbol
_atom_type_description
_atom_type_scat_dispersion_real
_atom_type_scat_dispersion_imag
_atom_type_scat_source
C C 0.0033 0.0016 'International Tables Vol C Tables 4.2.6.8 and 6.1.1.4'
H H 0.0000 0.0000 'International Tables Vol C Tables 4.2.6.8 and 6.1.1.4'
O O 0.0106 0.0060 'International Tables Vol C Tables 4.2.6.8 and 6.1.1.4'

loop_
_geom_angle_atom_site_label_1
_geom_angle_atom_site_label_2
_geom_angle_atom_site_label_3
_geom_angle
C6 O1 H1 112(2)
C12 O2 H2 110(2)
C18 O3 H3 112(3)
C24 O4 H4A 112(3)
C2 C1 C15 123.3(2)
C2 C1 C21 123.1(2)
C15 C1 C21 113.6(2)
C1 C2 C9 123.0(2)
C1 C2 C3 123.1(2)
C9 C2 C3 113.8(2)
C8 C3 C4 117.6(2)
C8 C3 C2 120.6(2)
C4 C3 C2 121.7(2)
C5 C4 C3 121.4(2)
C5 C4 H4 117.4(15)
C3 C4 H4 121.2(15)
C4 C5 C6 119.5(2)
C4 C5 H5 119.7(17)
C6 C5 H5 120.5(17)
O1 C6 C7 122.1(2)
O1 C6 C5 117.3(2)
C7 C6 C5 120.6(2)
C6 C7 C8 119.1(2)
C6 C7 H7 120.8(19)
C8 C7 H7 120.1(19)
C7 C8 C3 121.8(2)
C7 C8 H8 114.7(18)
C3 C8 H8 123.4(18)
C10 C9 C14 117.3(2)
C10 C9 C2 122.4(2)
C14 C9 C2 120.2(2)
C11 C10 C9 121.8(2)
C11 C10 H10 119.1(15)
C9 C10 H10 118.9(15)
C10 C11 C12 119.3(2)
C10 C11 H11 121.3(17)
C12 C11 H11 119.3(17)
O2 C12 C13 118.1(2)
O2 C12 C11 121.5(2)
C13 C12 C11 120.4(2)
C14 C13 C12 119.6(2)
C14 C13 H13 120(2)
C12 C13 H13 120(2)
C13 C14 C9 121.5(2)
C13 C14 H14 117.8(18)
C9 C14 H14 120.5(18)
C20 C15 C16 117.6(2)
C20 C15 C1 122.1(2)
C16 C15 C1 120.2(2)
C17 C16 C15 121.3(2)
C17 C16 H16 120.4(17)
C15 C16 H16 118.2(18)
C16 C17 C18 119.8(2)
C16 C17 H17 120.2(16)
C18 C17 H17 119.9(16)
O3 C18 C19 122.4(2)
O3 C18 C17 117.4(2)
C19 C18 C17 120.2(2)
C18 C19 C20 119.4(2)
C18 C19 H19 120.0(19)
C20 C19 H19 120.6(19)
C19 C20 C15 121.6(2)
C19 C20 H20 118.3(17)
C15 C20 H20 119.9(17)
C22 C21 C26 117.7(2)
C22 C21 C1 120.9(2)
C26 C21 C1 121.3(2)
C23 C22 C21 121.7(2)
C23 C22 H22 121.7(16)
C21 C22 H22 116.6(16)
C24 C23 C22 119.3(2)
C24 C23 H23 119.4(19)
C22 C23 H23 121(2)
O4 C24 C23 121.9(2)
O4 C24 C25 117.7(2)
C23 C24 C25 120.5(2)
C26 C25 C24 119.5(2)
C26 C25 H25 120(2)
C24 C25 H25 120(2)
C25 C26 C21 121.3(2)
C25 C26 H26 120.4(17)
C21 C26 H26 118.3(17)
O50 C50 O51 122.9(3)
O50 C50 O51A 121.5(6)
O51 C50 O51A 32.4(5)
O50 C50 C51 125.0(3)
O51 C50 C51 111.7(3)
O51A C50 C51 107.4(6)
C50 C51 H51A 111(2)
C50 C51 H51C 106(3)
H51A C51 H51C 105(4)
C50 C51 H51B 112(3)
H51A C51 H51B 103(4)
H51C C51 H51B 120(4)
C53B C52 C53 33.0(12)
C53B C52 C53A 57.2(13)
C53 C52 C53A 90.1(9)
C53B C52 O51 114.5(14)
C53 C52 O51 109.7(6)
C53A C52 O51 103.0(8)
C53B C52 O51A 102.8(14)
C53 C52 O51A 113.8(7)
C53A C52 O51A 76.6(9)
O51 C52 O51A 26.8(5)
C53B C52 H52A 77.9
C53 C52 H52A 109.7
C53A C52 H52A 25.5
O51 C52 H52A 109.7
O51A C52 H52A 84.0
C53B C52 H52B 129.9
C53 C52 H52B 109.7
C53A C52 H52B 132.1
O51 C52 H52B 109.7
O51A C52 H52B 127.1
H52A C52 H52B 108.2
C50 O51 C52 118.3(3)
C52 C53 H53A 109.5
C52 C53 H53B 109.5
H53A C53 H53B 109.5
C52 C53 H53C 109.5
H53A C53 H53C 109.5
H53B C53 H53C 109.5
C52 C53A H53G 109.5
C52 C53A H53H 109.5
H53G C53A H53H 109.5
C52 C53A H53I 109.5
H53G C53A H53I 109.5
H53H C53A H53I 109.5
C50 O51A C52 98.3(8)
C52 C53B H53D 109.5
C52 C53B H53E 109.5
H53D C53B H53E 109.5
C52 C53B H53F 109.5
H53D C53B H53F 109.5
H53E C53B H53F 109.5
H60A O60 H60B 107(3)

loop_
_geom_bond_atom_site_label_1
_geom_bond_atom_site_label_2
_geom_bond_distance
O1 C6 1.380(3)
O1 H1 0.94(4)
O2 C12 1.374(3)
O2 H2 0.97(4)
O3 C18 1.380(3)
O3 H3 0.90(4)
O4 C24 1.373(3)
O4 H4A 0.90(4)
C1 C2 1.354(3)
C1 C15 1.495(3)
C1 C21 1.496(3)
C2 C9 1.489(3)
C2 C3 1.491(3)
C3 C8 1.395(3)
C3 C4 1.395(3)
C4 C5 1.385(4)
C4 H4 0.95(3)
C5 C6 1.386(4)
C5 H5 0.99(3)
C6 C7 1.385(4)
C7 C8 1.388(3)
C7 H7 0.95(3)
C8 H8 0.94(3)
C9 C10 1.397(3)
C9 C14 1.402(3)
C10 C11 1.384(3)
C10 H10 0.96(3)
C11 C12 1.388(4)
C11 H11 0.98(3)
C12 C13 1.386(4)
C13 C14 1.380(3)
C13 H13 0.91(3)
C14 H14 1.02(3)
C15 C20 1.392(3)
C15 C16 1.399(3)
C16 C17 1.377(4)
C16 H16 0.95(3)
C17 C18 1.389(3)
C17 H17 0.99(3)
C18 C19 1.382(3)
C19 C20 1.387(3)
C19 H19 0.98(3)
C20 H20 0.97(3)
C21 C22 1.390(4)
C21 C26 1.401(3)
C22 C23 1.388(4)
C22 H22 1.02(3)
C23 C24 1.384(4)
C23 H23 0.91(3)
C24 C25 1.386(4)
C25 C26 1.385(3)
C25 H25 1.01(4)
C26 H26 1.03(3)
O50 C50 1.206(4)
C50 O51 1.328(4)
C50 O51A 1.434(15)
C50 C51 1.482(4)
C51 H51A 1.00(5)
C51 H51C 0.87(5)
C51 H51B 0.99(5)
C52 C53B 1.26(3)
C52 C53 1.378(13)
C52 C53A 1.411(14)
C52 O51 1.457(5)
C52 O51A 1.719(15)
C52 H52A 0.9800
C52 H52B 0.9800
C53 H53A 0.9700
C53 H53B 0.9700
C53 H53C 0.9700
C53A H53G 0.9700
C53A H53H 0.9700
C53A H53I 0.9700
C53B H53D 0.9700
C53B H53E 0.9700
C53B H53F 0.9700
O60 H60A 0.90(4)
O60 H60B 0.93(5)

loop_
_geom_torsion_atom_site_label_1
_geom_torsion_atom_site_label_2
_geom_torsion_atom_site_label_3
_geom_torsion_atom_site_label_4
_geom_torsion
C15 C1 C2 C9 170.7(2)
C21 C1 C2 C9 -10.3(4)
C15 C1 C2 C3 -11.0(4)
C21 C1 C2 C3 168.1(2)
C1 C2 C3 C8 137.6(3)
C9 C2 C3 C8 -43.9(3)
C1 C2 C3 C4 -46.2(4)
C9 C2 C3 C4 132.3(2)
C8 C3 C4 C5 0.0(4)
C2 C3 C4 C5 -176.2(2)
C3 C4 C5 C6 0.4(4)
C4 C5 C6 O1 178.3(2)
C4 C5 C6 C7 -0.7(4)
O1 C6 C7 C8 -178.3(2)
C5 C6 C7 C8 0.7(4)
C6 C7 C8 C3 -0.3(4)
C4 C3 C8 C7 -0.1(4)
C2 C3 C8 C7 176.2(2)
C1 C2 C9 C10 -43.9(4)
C3 C2 C9 C10 137.6(2)
C1 C2 C9 C14 138.9(3)
C3 C2 C9 C14 -39.6(3)
C14 C9 C10 C11 -0.3(4)
C2 C9 C10 C11 -177.6(2)
C9 C10 C11 C12 -0.2(4)
C10 C11 C12 O2 179.2(2)
C10 C11 C12 C13 0.2(4)
O2 C12 C13 C14 -178.6(2)
C11 C12 C13 C14 0.4(4)
C12 C13 C14 C9 -0.9(4)
C10 C9 C14 C13 0.9(4)
C2 C9 C14 C13 178.2(2)
C2 C1 C15 C20 -47.6(4)
C21 C1 C15 C20 133.3(2)
C2 C1 C15 C16 134.5(3)
C21 C1 C15 C16 -44.6(3)
C20 C15 C16 C17 0.1(4)
C1 C15 C16 C17 178.0(2)
C15 C16 C17 C18 -0.3(4)
C16 C17 C18 O3 -178.2(2)
C16 C17 C18 C19 0.6(4)
O3 C18 C19 C20 177.9(2)
C17 C18 C19 C20 -0.8(4)
C18 C19 C20 C15 0.7(4)
C16 C15 C20 C19 -0.3(4)
C1 C15 C20 C19 -178.2(2)
C2 C1 C21 C22 136.9(3)
C15 C1 C21 C22 -44.0(3)
C2 C1 C21 C26 -46.8(4)
C15 C1 C21 C26 132.3(2)
C26 C21 C22 C23 0.7(4)
C1 C21 C22 C23 177.2(2)
C21 C22 C23 C24 -1.3(4)
C22 C23 C24 O4 -177.3(2)
C22 C23 C24 C25 1.9(4)
O4 C24 C25 C26 177.2(2)
C23 C24 C25 C26 -2.0(4)
C24 C25 C26 C21 1.5(4)
C22 C21 C26 C25 -0.8(4)
C1 C21 C26 C25 -177.3(2)
O50 C50 O51 C52 -6.2(6)
O51A C50 O51 C52 91.8(12)
C51 C50 O51 C52 -179.7(4)
C53B C52 O51 C50 -151.9(15)
C53 C52 O51 C50 172.8(8)
C53A C52 O51 C50 -92.3(7)
O51A C52 O51 C50 -83.2(12)
O50 C50 O51A C52 54.1(9)
O51 C50 O51A C52 -49.0(8)
C51 C50 O51A C52 -152.2(5)
C53B C52 O51A C50 174.5(15)
C53 C52 O51A C50 141.7(10)
C53A C52 O51A C50 -134.2(9)
O51 C52 O51A C50 54.9(9)
